data_7000883
loop_
_publ_author_name
'Bai, Zheng-Shuai'
'Xu, Jing'
'Okamura, Taka-aki'
'Chen, Man-Sheng'
'Sun, Wei-Yin'
'Ueyama, Norikazu'

_publ_section_title
;
 Novel dense organic--lanthanide hybrid architectures: syntheses,
 structures and magnetic properties
;
_journal_issue 14
_journal_name_full 'Dalton Transactions'
_journal_page_first 2528
_journal_page_last 2539
_journal_paper_doi 10.1039/b816205k
_journal_year 2009
_chemical_formula_moiety 'C42 H28 N6 O32 Tb4 '
_chemical_formula_sum 'C42 H28 N6 O32 Tb4'
_chemical_formula_weight 1764.38
_chemical_name_common (Tb4(BPTCA)3(OH2)8)
_chemical_name_systematic
;
[Tb4(BPTCA)3(OH2)8]
;
_space_group_IT_number 15
_symmetry_cell_setting monoclinic
_symmetry_Int_Tables_number 15
_symmetry_space_group_name_Hall '-C 2yc'
_symmetry_space_group_name_H-M 'C 1 2/c 1'
_atom_sites_solution_hydrogens geom
_atom_sites_solution_primary direct
_atom_sites_solution_secondary difmap
_audit_creation_date 'Sun Aug 19 14:29:10 2007'
_audit_creation_method SHELXL-97
_cell_angle_alpha 90.00
_cell_angle_beta 105.325(12)
_cell_angle_gamma 90.00
_cell_formula_units_Z 4
_cell_length_a 12.130(4)
_cell_length_b 22.320(7)
_cell_length_c 21.819(9)
_cell_measurement_reflns_used 11328
_cell_measurement_temperature 200
_cell_measurement_theta_max 27.5
_cell_measurement_theta_min 3.1
_cell_volume 5697(4)
_computing_structure_refinement 'SHELXL-97 (Sheldrick, 1997)'
_computing_structure_solution 'SIR92 (Altomare et al., 1994)'
_diffrn_ambient_temperature 200
_diffrn_detector_area_resol_mean 10.00
_diffrn_measured_fraction_theta_full 0.998
_diffrn_measured_fraction_theta_max 0.998
_diffrn_measurement_device_type 'Rigaku RAXIS-RAPID Imaging Plate'
_diffrn_measurement_method \w
_diffrn_radiation_monochromator graphite
_diffrn_radiation_source 'fine-focus sealed tube'
_diffrn_radiation_type MoK\a
_diffrn_radiation_wavelength 0.71075
_diffrn_reflns_av_R_equivalents 0.0863
_diffrn_reflns_av_sigmaI/netI 0.0645
_diffrn_reflns_limit_h_max 14
_diffrn_reflns_limit_h_min -14
_diffrn_reflns_limit_k_max 26
_diffrn_reflns_limit_k_min -26
_diffrn_reflns_limit_l_max 25
_diffrn_reflns_limit_l_min -25
_diffrn_reflns_number 20483
_diffrn_reflns_theta_full 25.00
_diffrn_reflns_theta_max 25.00
_diffrn_reflns_theta_min 3.07
_exptl_absorpt_coefficient_mu 5.003
_exptl_absorpt_correction_T_max 0.905
_exptl_absorpt_correction_T_min 0.300
_exptl_absorpt_correction_type multi-scan
_exptl_absorpt_process_details '(Higashi, 1995)'
_exptl_crystal_colour colorless
_exptl_crystal_density_diffrn 2.057
_exptl_crystal_density_method 'not measured'
_exptl_crystal_description platelet
_exptl_crystal_F_000 3352
_exptl_crystal_size_max 0.300
_exptl_crystal_size_mid 0.200
_exptl_crystal_size_min 0.020
_refine_diff_density_max 3.505
_refine_diff_density_min -5.057
_refine_diff_density_rms 0.330
_refine_ls_extinction_method none
_refine_ls_goodness_of_fit_ref 1.027
_refine_ls_hydrogen_treatment constr
_refine_ls_matrix_type full
_refine_ls_number_parameters 352
_refine_ls_number_reflns 5015
_refine_ls_number_restraints 50
_refine_ls_restrained_S_all 1.031
_refine_ls_R_factor_all 0.1343
_refine_ls_R_factor_gt 0.1031
_refine_ls_shift/su_max 0.000
_refine_ls_shift/su_mean 0.000
_refine_ls_structure_factor_coef Fsqd
_refine_ls_weighting_details 'calc w=1/[\s^2^(Fo^2^)+(0.1299P)^2^+538.9194P] where P=(Fo^2^+2Fc^2^)/3'
_refine_ls_weighting_scheme calc
_refine_ls_wR_factor_gt 0.2550
_refine_ls_wR_factor_ref 0.2811
_reflns_number_gt 3700
_reflns_number_total 5015
_reflns_threshold_expression I>2\s(I)
_cod_data_source_file b816205k.txt
_cod_data_source_block 4
_cod_original_cell_volume 5697(3)
_cod_original_sg_symbol_H-M 'C 2/c'
_cod_database_code 7000883

loop_
_symmetry_equiv_pos_as_xyz
'x, y, z'
'-x, y, -z+1/2'
'x+1/2, y+1/2, z'
'-x+1/2, y+1/2, -z+1/2'
'-x, -y, -z'
'x, -y, z-1/2'
'-x+1/2, -y+1/2, -z'
'x+1/2, -y+1/2, z-1/2'

loop_
_atom_site_label
_atom_site_type_symbol
_atom_site_fract_x
_atom_site_fract_y
_atom_site_fract_z
_atom_site_U_iso_or_equiv
_atom_site_adp_type
_atom_site_occupancy
_atom_site_symmetry_multiplicity
_atom_site_calc_flag
_atom_site_refinement_flags
_atom_site_disorder_assembly
_atom_site_disorder_group
Tb1 Tb 0.0000 0.21250(6) 0.2500 0.0428(4) Uani 1 2 d S . .
Tb2 Tb 0.5000 0.25299(6) 0.2500 0.0404(4) Uani 1 2 d S . .
Tb3 Tb 0.13779(9) 0.63047(8) 0.52555(5) 0.0737(5) Uani 1 1 d U . .
O1 O 0.6439(13) 0.3245(8) 0.3017(6) 0.057(4) Uani 1 1 d . . .
O2 O 0.7148(11) 0.3889(6) 0.3817(6) 0.041(3) Uani 1 1 d . . .
O3 O 0.3261(13) 0.2262(6) 0.2762(6) 0.046(3) Uani 1 1 d . . .
O4 O 0.1784(13) 0.2532(6) 0.3125(7) 0.050(4) Uani 1 1 d . . .
O5 O 0.3042(19) 0.6565(8) 0.4894(10) 0.089(4) Uani 1 1 d . . .
O6 O 0.408(3) 0.6372(16) 0.4225(17) 0.172(9) Uani 1 1 d U . .
O7 O 0.0559(18) 0.5419(8) 0.5338(10) 0.089(4) Uani 1 1 d D . .
O8 O 0.166(3) 0.4502(14) 0.5827(15) 0.172(9) Uani 1 1 d D . .
O9 O 0.0436(15) 0.2629(8) 0.1583(7) 0.060(4) Uani 1 1 d . . .
O10 O 0.0365(15) 0.3445(9) 0.0978(7) 0.078(6) Uani 1 1 d . . .
O11 O 0.0760(14) 0.7052(7) 0.3525(6) 0.055(4) Uani 1 1 d . . .
O12 O 0.0888(17) 0.6229(8) 0.4131(7) 0.076(5) Uani 1 1 d . . .
O13 O 0.1483(15) 0.1550(8) 0.2171(9) 0.072(5) Uani 1 1 d . . .
O14 O 0.0765(16) 0.1414(8) 0.3364(9) 0.077(5) Uani 1 1 d . . .
O15 O 0.198(3) 0.7280(9) 0.5662(13) 0.128(10) Uani 1 1 d U . .
O16 O -0.052(4) 0.666(2) 0.4728(19) 0.220(18) Uani 1 1 d U . .
N11 N 0.4500(14) 0.3161(7) 0.3313(7) 0.038(4) Uani 1 1 d . . .
N21 N 0.2448(15) 0.5446(9) 0.4940(7) 0.051(4) Uani 1 1 d . . .
C5 C 0.0374(19) 0.3158(13) 0.1496(11) 0.059(6) Uani 1 1 d . . .
C6 C 0.0689(19) 0.6502(12) 0.3605(10) 0.058(6) Uani 1 1 d . . .
C1 C 0.6371(17) 0.3590(9) 0.3471(9) 0.042(5) Uani 1 1 d D . .
C12 C 0.5192(15) 0.3604(8) 0.3607(8) 0.041(5) Uani 1 1 d D . .
C13 C 0.4850(15) 0.4041(8) 0.3955(8) 0.039(4) Uani 1 1 d D . .
H1 H 0.5367 0.4347 0.4151 0.047 Uiso 1 1 calc R . .
C14 C 0.3735(16) 0.4034(8) 0.4021(9) 0.045(5) Uani 1 1 d D . .
C15 C 0.3050(18) 0.3550(9) 0.3768(9) 0.050(5) Uani 1 1 d D . .
H2 H 0.2308 0.3510 0.3832 0.060 Uiso 1 1 calc R . .
C16 C 0.3464(16) 0.3123(8) 0.3420(8) 0.042(5) Uani 1 1 d D . .
C2 C 0.2767(19) 0.2584(9) 0.3065(8) 0.047(5) Uani 1 1 d D . .
C3 C 0.344(4) 0.6219(12) 0.456(2) 0.120(9) Uani 1 1 d D . .
C22 C 0.317(2) 0.5552(10) 0.4595(12) 0.069(5) Uani 1 1 d D . .
C23 C 0.363(2) 0.5107(9) 0.4311(12) 0.066(5) Uani 1 1 d D . .
H3 H 0.4162 0.5201 0.4075 0.079 Uiso 1 1 calc R . .
C24 C 0.3311(17) 0.4512(9) 0.4369(9) 0.052(6) Uani 1 1 d D . .
C25 C 0.251(2) 0.4430(9) 0.4715(12) 0.066(5) Uani 1 1 d D . .
H4 H 0.2236 0.4038 0.4756 0.079 Uiso 1 1 calc R . .
C26 C 0.211(2) 0.4905(10) 0.5002(13) 0.069(5) Uani 1 1 d D . .
C4 C 0.1297(17) 0.4971(9) 0.5446(11) 0.120(9) Uani 1 1 d DU . .
N31 N 0.0000 0.3263(10) 0.2500 0.047(6) Uani 1 2 d SD . .
C32 C 0.017(2) 0.3572(9) 0.2011(10) 0.053(5) Uani 1 1 d D . .
C33 C 0.018(2) 0.4180(9) 0.1991(12) 0.076(8) Uani 1 1 d D . .
H5 H 0.0303 0.4380 0.1631 0.092 Uiso 1 1 calc R . .
C34 C 0.0000 0.4510(11) 0.2500 0.059(9) Uani 1 2 d SD . .
N41 N 0.0000 0.6413(10) 0.2500 0.052(6) Uani 1 2 d SD . .
C42 C 0.031(2) 0.6092(8) 0.3029(9) 0.062(7) Uani 1 1 d D . .
C43 C 0.033(2) 0.5486(10) 0.3055(10) 0.069(7) Uani 1 1 d D . .
H6 H 0.0559 0.5289 0.3454 0.083 Uiso 1 1 calc R . .
C44 C 0.0000 0.5153(16) 0.2500 0.092(14) Uani 1 2 d SD . .

loop_
_atom_site_aniso_label
_atom_site_aniso_U_11
_atom_site_aniso_U_22
_atom_site_aniso_U_33
_atom_site_aniso_U_23
_atom_site_aniso_U_13
_atom_site_aniso_U_12
Tb1 0.0563(9) 0.0447(8) 0.0381(7) 0.000 0.0313(6) 0.000
Tb2 0.0503(8) 0.0518(8) 0.0213(6) 0.000 0.0133(5) 0.000
Tb3 0.0428(6) 0.1495(14) 0.0315(6) -0.0382(7) 0.0148(5) 0.0074(7)
O1 0.067(10) 0.090(11) 0.024(7) -0.002(7) 0.028(7) 0.002(9)
O2 0.045(8) 0.045(7) 0.035(7) 0.003(6) 0.016(6) -0.002(6)
O3 0.063(9) 0.053(8) 0.022(6) -0.010(6) 0.011(6) -0.008(7)
O4 0.055(9) 0.057(9) 0.047(8) -0.010(7) 0.030(7) -0.017(7)
O5 0.120(12) 0.071(8) 0.105(11) -0.011(8) 0.082(10) 0.010(8)
O6 0.215(17) 0.187(16) 0.152(14) -0.024(13) 0.116(14) -0.009(14)
O7 0.120(12) 0.071(8) 0.105(11) -0.011(8) 0.082(10) 0.010(8)
O8 0.215(17) 0.187(16) 0.152(14) -0.024(13) 0.116(14) -0.009(14)
O9 0.088(12) 0.061(10) 0.050(9) -0.007(8) 0.052(9) -0.007(9)
O10 0.074(11) 0.130(16) 0.040(9) 0.024(10) 0.031(8) -0.023(11)
O11 0.076(11) 0.047(9) 0.035(8) 0.007(6) -0.001(7) -0.009(8)
O12 0.095(14) 0.083(12) 0.038(9) 0.012(8) -0.002(9) -0.016(10)
O13 0.066(11) 0.079(12) 0.077(12) -0.037(10) 0.029(9) 0.002(9)
O14 0.076(12) 0.069(11) 0.085(13) 0.017(10) 0.018(10) 0.006(10)
O15 0.21(3) 0.069(12) 0.16(2) 0.050(13) 0.15(2) 0.063(15)
O16 0.21(3) 0.27(4) 0.17(3) -0.04(3) 0.03(2) 0.14(3)
N11 0.045(9) 0.038(8) 0.028(8) 0.002(6) 0.010(7) -0.001(7)
N21 0.053(10) 0.076(12) 0.032(9) -0.013(8) 0.026(8) -0.005(9)
C5 0.049(13) 0.089(19) 0.050(13) -0.025(13) 0.032(11) -0.027(13)
C6 0.048(13) 0.081(18) 0.039(12) -0.001(11) -0.001(10) -0.005(12)
C1 0.044(11) 0.056(12) 0.030(10) 0.010(9) 0.018(9) 0.006(10)
C12 0.044(11) 0.057(12) 0.026(9) 0.003(8) 0.015(8) -0.003(10)
C13 0.043(11) 0.046(11) 0.028(9) -0.002(8) 0.007(8) -0.001(9)
C14 0.064(13) 0.045(11) 0.034(10) -0.005(9) 0.025(9) -0.016(10)
C15 0.071(15) 0.053(12) 0.030(10) -0.010(9) 0.021(10) -0.007(11)
C16 0.051(12) 0.050(11) 0.028(9) -0.006(8) 0.017(8) -0.013(9)
C2 0.064(14) 0.058(13) 0.024(9) -0.002(9) 0.019(9) -0.010(11)
C3 0.125(16) 0.118(15) 0.143(17) 0.055(13) 0.081(14) 0.005(13)
C22 0.080(12) 0.078(12) 0.073(12) -0.007(10) 0.060(11) -0.007(10)
C23 0.095(13) 0.056(9) 0.069(11) -0.002(8) 0.059(11) -0.014(9)
C24 0.048(12) 0.076(15) 0.040(11) -0.024(11) 0.023(9) -0.015(11)
C25 0.095(13) 0.056(9) 0.069(11) -0.002(8) 0.059(11) -0.014(9)
C26 0.080(12) 0.078(12) 0.073(12) -0.007(10) 0.060(11) -0.007(10)
C4 0.125(16) 0.118(15) 0.143(17) 0.055(13) 0.081(14) 0.005(13)
N31 0.057(15) 0.050(14) 0.044(13) 0.000 0.031(12) 0.000
C32 0.060(14) 0.052(12) 0.053(13) 0.002(10) 0.026(11) -0.012(11)
C33 0.09(2) 0.055(15) 0.083(19) 0.008(13) 0.019(16) -0.030(14)
C34 0.09(3) 0.021(13) 0.07(2) 0.000 0.026(19) 0.000
N41 0.062(16) 0.047(14) 0.039(14) 0.000 0.001(12) 0.000
C42 0.089(18) 0.035(11) 0.047(12) -0.004(9) -0.011(12) -0.004(12)
C43 0.070(16) 0.067(16) 0.052(14) -0.003(12) -0.017(12) 0.000(13)
C44 0.07(3) 0.11(4) 0.09(3) 0.000 0.00(2) 0.000

loop_
_atom_type_symbol
_atom_type_description
_atom_type_scat_dispersion_real
_atom_type_scat_dispersion_imag
_atom_type_scat_source
Tb Tb -0.1723 4.1537 'International Tables Vol C Tables 4.2.6.8 and 6.1.1.4'
O O 0.0106 0.0060 'International Tables Vol C Tables 4.2.6.8 and 6.1.1.4'
N N 0.0061 0.0033 'International Tables Vol C Tables 4.2.6.8 and 6.1.1.4'
C C 0.0033 0.0016 'International Tables Vol C Tables 4.2.6.8 and 6.1.1.4'
H H 0.0000 0.0000 'International Tables Vol C Tables 4.2.6.8 and 6.1.1.4'

loop_
_geom_angle_atom_site_label_1
_geom_angle_atom_site_label_2
_geom_angle_atom_site_label_3
_geom_angle
_geom_angle_site_symmetry_1
_geom_angle_site_symmetry_3
_geom_angle_publ_flag
O4 Tb1 O4 135.7(7) . 2 ?
O4 Tb1 O14 141.3(6) . 2 ?
O4 Tb1 O14 73.0(6) 2 2 ?
O4 Tb1 O14 73.0(6) . . ?
O4 Tb1 O14 141.3(6) 2 . ?
O14 Tb1 O14 99.3(9) 2 . ?
O4 Tb1 O13 75.3(5) . . ?
O4 Tb1 O13 130.3(5) 2 . ?
O14 Tb1 O13 66.2(6) 2 . ?
O14 Tb1 O13 74.3(7) . . ?
O4 Tb1 O13 130.3(5) . 2 ?
O4 Tb1 O13 75.3(5) 2 2 ?
O14 Tb1 O13 74.3(7) 2 2 ?
O14 Tb1 O13 66.2(6) . 2 ?
O13 Tb1 O13 117.3(9) . 2 ?
O4 Tb1 O9 73.9(5) . 2 ?
O4 Tb1 O9 86.2(5) 2 2 ?
O14 Tb1 O9 143.0(6) 2 2 ?
O14 Tb1 O9 77.9(6) . 2 ?
O13 Tb1 O9 143.3(6) . 2 ?
O13 Tb1 O9 70.9(6) 2 2 ?
O4 Tb1 O9 86.2(5) . . ?
O4 Tb1 O9 73.9(5) 2 . ?
O14 Tb1 O9 77.9(6) 2 . ?
O14 Tb1 O9 143.0(6) . . ?
O13 Tb1 O9 70.9(6) . . ?
O13 Tb1 O9 143.3(6) 2 . ?
O9 Tb1 O9 125.8(7) 2 . ?
O4 Tb1 N31 67.9(4) . . ?
O4 Tb1 N31 67.9(4) 2 . ?
O14 Tb1 N31 130.3(5) 2 . ?
O14 Tb1 N31 130.3(5) . . ?
O13 Tb1 N31 121.3(4) . . ?
O13 Tb1 N31 121.3(4) 2 . ?
O9 Tb1 N31 62.9(4) 2 . ?
O9 Tb1 N31 62.9(4) . . ?
O3 Tb2 O3 151.2(7) 2_655 . ?
O3 Tb2 O1 72.8(5) 2_655 . ?
O3 Tb2 O1 128.7(4) . . ?
O3 Tb2 O1 128.7(4) 2_655 2_655 ?
O3 Tb2 O1 72.8(5) . 2_655 ?
O1 Tb2 O1 97.2(8) . 2_655 ?
O3 Tb2 O11 88.1(5) 2_655 3_545 ?
O3 Tb2 O11 79.3(5) . 3_545 ?
O1 Tb2 O11 79.0(5) . 3_545 ?
O1 Tb2 O11 140.6(5) 2_655 3_545 ?
O3 Tb2 O11 79.3(5) 2_655 4_545 ?
O3 Tb2 O11 88.1(5) . 4_545 ?
O1 Tb2 O11 140.6(5) . 4_545 ?
O1 Tb2 O11 79.0(5) 2_655 4_545 ?
O11 Tb2 O11 127.9(7) 3_545 4_545 ?
O3 Tb2 N11 64.7(5) 2_655 2_655 ?
O3 Tb2 N11 135.5(5) . 2_655 ?
O1 Tb2 N11 70.9(5) . 2_655 ?
O1 Tb2 N11 64.6(5) 2_655 2_655 ?
O11 Tb2 N11 143.9(5) 3_545 2_655 ?
O11 Tb2 N11 72.2(5) 4_545 2_655 ?
O3 Tb2 N11 135.5(5) 2_655 . ?
O3 Tb2 N11 64.7(5) . . ?
O1 Tb2 N11 64.6(5) . . ?
O1 Tb2 N11 70.9(5) 2_655 . ?
O11 Tb2 N11 72.2(5) 3_545 . ?
O11 Tb2 N11 143.9(5) 4_545 . ?
N11 Tb2 N11 110.3(7) 2_655 . ?
O3 Tb2 N41 75.6(3) 2_655 3_545 ?
O3 Tb2 N41 75.6(3) . 3_545 ?
O1 Tb2 N41 131.4(4) . 3_545 ?
O1 Tb2 N41 131.4(4) 2_655 3_545 ?
O11 Tb2 N41 63.9(3) 3_545 3_545 ?
O11 Tb2 N41 63.9(3) 4_545 3_545 ?
N11 Tb2 N41 124.9(3) 2_655 3_545 ?
N11 Tb2 N41 124.9(3) . 3_545 ?
O7 Tb3 O10 80.3(7) . 6_566 ?
O7 Tb3 O2 91.2(7) . 5_666 ?
O10 Tb3 O2 83.0(5) 6_566 5_666 ?
O7 Tb3 O12 91.4(7) . . ?
O10 Tb3 O12 133.7(7) 6_566 . ?
O2 Tb3 O12 143.1(6) 5_666 . ?
O7 Tb3 O15 150.7(7) . . ?
O10 Tb3 O15 72.1(7) 6_566 . ?
O2 Tb3 O15 76.1(8) 5_666 . ?
O12 Tb3 O15 114.6(7) . . ?
O7 Tb3 O16 86.6(15) . . ?
O10 Tb3 O16 68.6(10) 6_566 . ?
O2 Tb3 O16 151.5(10) 5_666 . ?
O12 Tb3 O16 65.4(10) . . ?
O15 Tb3 O16 92.2(13) . . ?
O7 Tb3 O5 131.5(6) . . ?
O10 Tb3 O5 143.4(7) 6_566 . ?
O2 Tb3 O5 79.4(6) 5_666 . ?
O12 Tb3 O5 71.5(7) . . ?
O15 Tb3 O5 72.7(7) . . ?
O16 Tb3 O5 122.4(14) . . ?
O7 Tb3 N21 67.7(6) . . ?
O10 Tb3 N21 141.2(7) 6_566 . ?
O2 Tb3 N21 76.5(5) 5_666 . ?
O12 Tb3 N21 70.6(6) . . ?
O15 Tb3 N21 131.8(8) . . ?
O16 Tb3 N21 127.9(10) . . ?
O5 Tb3 N21 63.8(6) . . ?
O7 Tb3 C4 23.9(5) . . ?
O10 Tb3 C4 95.9(7) 6_566 . ?
O2 Tb3 C4 75.3(5) 5_666 . ?
O12 Tb3 C4 93.6(6) . . ?
O15 Tb3 C4 150.1(8) . . ?
O16 Tb3 C4 109.1(13) . . ?
O5 Tb3 C4 110.0(6) . . ?
N21 Tb3 C4 47.3(6) . . ?
C1 O1 Tb2 125.1(13) . . ?
C1 O2 Tb3 135.0(12) . 5_666 ?
C2 O3 Tb2 124.4(13) . . ?
C2 O4 Tb1 136.1(12) . . ?
C3 O5 Tb3 122(2) . . ?
C4 O7 Tb3 112.8(13) . . ?
C5 O9 Tb1 124.1(13) . . ?
C5 O10 Tb3 146.3(17) . 6_565 ?
C6 O11 Tb2 122.6(13) . 3_455 ?
C6 O12 Tb3 147.0(17) . . ?
C16 N11 C12 117.4(15) . . ?
C16 N11 Tb2 120.6(11) . . ?
C12 N11 Tb2 121.4(12) . . ?
C26 N21 C22 120.0(18) . . ?
C26 N21 Tb3 119.1(13) . . ?
C22 N21 Tb3 119.4(15) . . ?
O9 C5 O10 128(2) . . ?
O9 C5 C32 120(2) . . ?
O10 C5 C32 112(2) . . ?
O11 C6 O12 127(2) . . ?
O11 C6 C42 119.5(19) . . ?
O12 C6 C42 114(2) . . ?
O2 C1 O1 127.2(18) . . ?
O2 C1 C12 118.0(16) . . ?
O1 C1 C12 114.7(18) . . ?
N11 C12 C13 123.1(16) . . ?
N11 C12 C1 112.9(16) . . ?
C13 C12 C1 123.9(16) . . ?
C12 C13 C14 119.6(16) . . ?
C12 C13 H1 120.2 . . ?
C14 C13 H1 120.2 . . ?
C15 C14 C13 117.5(17) . . ?
C15 C14 C24 120.9(15) . . ?
C13 C14 C24 121.5(14) . . ?
C14 C15 C16 119.0(18) . . ?
C14 C15 H2 120.5 . . ?
C16 C15 H2 120.5 . . ?
N11 C16 C15 122.8(16) . . ?
N11 C16 C2 112.0(15) . . ?
C15 C16 C2 125.0(17) . . ?
O3 C2 O4 128.3(18) . . ?
O3 C2 C16 116.1(18) . . ?
O4 C2 C16 115.6(17) . . ?
O5 C3 O6 125(3) . . ?
O5 C3 C22 117(2) . . ?
O6 C3 C22 118(3) . . ?
N21 C22 C23 123(2) . . ?
N21 C22 C3 113(2) . . ?
C23 C22 C3 125(2) . . ?
C22 C23 C24 119.7(17) . . ?
C22 C23 H3 120.2 . . ?
C24 C23 H3 120.2 . . ?
C25 C24 C23 115.1(17) . . ?
C25 C24 C14 124.8(16) . . ?
C23 C24 C14 119.8(14) . . ?
C26 C25 C24 121.5(19) . . ?
C26 C25 H4 119.2 . . ?
C24 C25 H4 119.2 . . ?
N21 C26 C25 120.9(17) . . ?
N21 C26 C4 104.1(17) . . ?
C25 C26 C4 135.0(19) . . ?
O7 C4 O8 143(3) . . ?
O7 C4 C26 118(2) . . ?
O8 C4 C26 99(2) . . ?
O8 C4 Tb3 147.4(11) . . ?
C26 C4 Tb3 87.6(13) . . ?
C32 N31 C32 118(2) . 2 ?
C32 N31 Tb1 121.2(12) . . ?
C32 N31 Tb1 121.2(12) 2 . ?
N31 C32 C33 123(2) . . ?
N31 C32 C5 111.5(18) . . ?
C33 C32 C5 125.3(19) . . ?
C32 C33 C34 120(2) . . ?
C32 C33 H5 120.1 . . ?
C34 C33 H5 120.1 . . ?
C33 C34 C33 116(2) . 2 ?
C33 C34 C44 121.8(12) . . ?
C33 C34 C44 121.8(12) 2 . ?
C42 N41 C42 115(2) . 2 ?
C42 N41 Tb2 122.7(12) . 3_455 ?
C42 N41 Tb2 122.7(12) 2 3_455 ?
N41 C42 C43 125(2) . . ?
N41 C42 C6 110.3(17) . . ?
C43 C42 C6 124.6(19) . . ?
C42 C43 C44 120(2) . . ?
C42 C43 H6 119.9 . . ?
C44 C43 H6 119.9 . . ?
C43 C44 C43 115(3) 2 . ?
C43 C44 C34 122.5(16) 2 . ?
C43 C44 C34 122.5(16) . . ?

loop_
_geom_bond_atom_site_label_1
_geom_bond_atom_site_label_2
_geom_bond_distance
_geom_bond_site_symmetry_2
_geom_bond_publ_flag
Tb1 O4 2.410(14) . ?
Tb1 O4 2.410(14) 2 ?
Tb1 O14 2.450(18) 2 ?
Tb1 O14 2.450(18) . ?
Tb1 O13 2.465(15) . ?
Tb1 O13 2.465(15) 2 ?
Tb1 O9 2.472(14) 2 ?
Tb1 O9 2.472(14) . ?
Tb1 N31 2.54(2) . ?
Tb2 O3 2.403(15) 2_655 ?
Tb2 O3 2.403(15) . ?
Tb2 O1 2.413(16) . ?
Tb2 O1 2.413(16) 2_655 ?
Tb2 O11 2.428(13) 3_545 ?
Tb2 O11 2.428(13) 4_545 ?
Tb2 N11 2.464(15) 2_655 ?
Tb2 N11 2.464(15) . ?
Tb2 N41 2.49(2) 3_545 ?
Tb3 O7 2.24(2) . ?
Tb3 O10 2.309(14) 6_566 ?
Tb3 O2 2.359(13) 5_666 ?
Tb3 O12 2.374(16) . ?
Tb3 O15 2.39(3) . ?
Tb3 O16 2.42(4) . ?
Tb3 O5 2.423(19) . ?
Tb3 N21 2.510(18) . ?
Tb3 C4 3.01(2) . ?
O1 C1 1.27(2) . ?
O2 C1 1.24(2) . ?
O2 Tb3 2.359(13) 5_666 ?
O3 C2 1.23(2) . ?
O4 C2 1.24(2) . ?
O5 C3 1.24(4) . ?
O6 C3 1.25(4) . ?
O7 C4 1.323(18) . ?
O8 C4 1.34(4) . ?
O9 C5 1.20(3) . ?
O10 C5 1.30(3) . ?
O10 Tb3 2.309(14) 6_565 ?
O11 C6 1.25(3) . ?
O11 Tb2 2.428(13) 3_455 ?
O12 C6 1.26(3) . ?
N11 C16 1.34(2) . ?
N11 C12 1.34(2) . ?
N21 C26 1.29(3) . ?
N21 C22 1.32(2) . ?
C5 C32 1.52(3) . ?
C6 C42 1.53(3) . ?
C1 C12 1.53(2) . ?
C12 C13 1.37(2) . ?
C13 C14 1.40(2) . ?
C13 H1 0.9500 . ?
C14 C15 1.39(2) . ?
C14 C24 1.48(3) . ?
C15 C16 1.39(2) . ?
C15 H2 0.9500 . ?
C16 C2 1.55(2) . ?
C3 C22 1.53(3) . ?
C22 C23 1.36(2) . ?
C23 C24 1.40(2) . ?
C23 H3 0.9500 . ?
C24 C25 1.39(2) . ?
C25 C26 1.38(2) . ?
C25 H4 0.9500 . ?
C26 C4 1.57(2) . ?
N31 C32 1.332(19) . ?
N31 C32 1.332(19) 2 ?
C32 C33 1.36(2) . ?
C33 C34 1.40(2) . ?
C33 H5 0.9500 . ?
C34 C33 1.40(2) 2 ?
C34 C44 1.44(5) . ?
N41 C42 1.33(2) . ?
N41 C42 1.33(2) 2 ?
N41 Tb2 2.49(2) 3_455 ?
C42 C43 1.35(2) . ?
C43 C44 1.39(2) . ?
C43 H6 0.9500 . ?
C44 C43 1.39(2) 2 ?

loop_
_geom_torsion_atom_site_label_1
_geom_torsion_atom_site_label_2
_geom_torsion_atom_site_label_3
_geom_torsion_atom_site_label_4
_geom_torsion
_geom_torsion_site_symmetry_1
_geom_torsion_site_symmetry_2
_geom_torsion_site_symmetry_3
_geom_torsion_site_symmetry_4
_geom_torsion_publ_flag
O3 Tb2 O1 C1 -163.0(16) 2_655 . . . ?
O3 Tb2 O1 C1 -5.0(18) . . . . ?
O1 Tb2 O1 C1 68.7(15) 2_655 . . . ?
O11 Tb2 O1 C1 -71.6(16) 3_545 . . . ?
O11 Tb2 O1 C1 150.0(14) 4_545 . . . ?
N11 Tb2 O1 C1 128.6(16) 2_655 . . . ?
N11 Tb2 O1 C1 3.8(15) . . . . ?
N41 Tb2 O1 C1 -111.3(15) 3_545 . . . ?
O3 Tb2 O3 C2 154.7(16) 2_655 . . . ?
O1 Tb2 O3 C2 22.7(18) . . . . ?
O1 Tb2 O3 C2 -62.7(15) 2_655 . . . ?
O11 Tb2 O3 C2 89.1(15) 3_545 . . . ?
O11 Tb2 O3 C2 -141.7(16) 4_545 . . . ?
N11 Tb2 O3 C2 -79.8(16) 2_655 . . . ?
N11 Tb2 O3 C2 13.9(15) . . . . ?
N41 Tb2 O3 C2 154.7(16) 3_545 . . . ?
O4 Tb1 O4 C2 -106(2) 2 . . . ?
O14 Tb1 O4 C2 21(2) 2 . . . ?
O14 Tb1 O4 C2 105(2) . . . . ?
O13 Tb1 O4 C2 27(2) . . . . ?
O13 Tb1 O4 C2 140.9(19) 2 . . . ?
O9 Tb1 O4 C2 -173(2) 2 . . . ?
O9 Tb1 O4 C2 -44(2) . . . . ?
N31 Tb1 O4 C2 -106(2) . . . . ?
O7 Tb3 O5 C3 19(3) . . . . ?
O10 Tb3 O5 C3 163(3) 6_566 . . . ?
O2 Tb3 O5 C3 101(3) 5_666 . . . ?
O12 Tb3 O5 C3 -56(3) . . . . ?
O15 Tb3 O5 C3 180(3) . . . . ?
O16 Tb3 O5 C3 -99(3) . . . . ?
N21 Tb3 O5 C3 21(3) . . . . ?
C4 Tb3 O5 C3 31(3) . . . . ?
O10 Tb3 O7 C4 -130.1(16) 6_566 . . . ?
O2 Tb3 O7 C4 -47.4(15) 5_666 . . . ?
O12 Tb3 O7 C4 95.8(15) . . . . ?
O15 Tb3 O7 C4 -110(2) . . . . ?
O16 Tb3 O7 C4 161.0(17) . . . . ?
O5 Tb3 O7 C4 29.4(19) . . . . ?
N21 Tb3 O7 C4 27.4(14) . . . . ?
O4 Tb1 O9 C5 -73(2) . . . . ?
O4 Tb1 O9 C5 67(2) 2 . . . ?
O14 Tb1 O9 C5 142(2) 2 . . . ?
O14 Tb1 O9 C5 -128.4(19) . . . . ?
O13 Tb1 O9 C5 -149(2) . . . . ?
O13 Tb1 O9 C5 101(2) 2 . . . ?
O9 Tb1 O9 C5 -6.4(18) 2 . . . ?
N31 Tb1 O9 C5 -6.4(18) . . . . ?
O7 Tb3 O12 C6 155(3) . . . . ?
O10 Tb3 O12 C6 78(3) 6_566 . . . ?
O2 Tb3 O12 C6 -111(3) 5_666 . . . ?
O15 Tb3 O12 C6 -11(3) . . . . ?
O16 Tb3 O12 C6 70(3) . . . . ?
O5 Tb3 O12 C6 -71(3) . . . . ?
N21 Tb3 O12 C6 -139(3) . . . . ?
C4 Tb3 O12 C6 179(3) . . . . ?
O3 Tb2 N11 C16 -165.8(12) 2_655 . . . ?
O3 Tb2 N11 C16 -11.6(13) . . . . ?
O1 Tb2 N11 C16 176.0(15) . . . . ?
O1 Tb2 N11 C16 67.9(14) 2_655 . . . ?
O11 Tb2 N11 C16 -98.0(14) 3_545 . . . ?
O11 Tb2 N11 C16 32.9(18) 4_545 . . . ?
N11 Tb2 N11 C16 120.2(15) 2_655 . . . ?
N41 Tb2 N11 C16 -59.8(15) 3_545 . . . ?
O3 Tb2 N11 C12 22.6(16) 2_655 . . . ?
O3 Tb2 N11 C12 176.9(15) . . . . ?
O1 Tb2 N11 C12 4.5(13) . . . . ?
O1 Tb2 N11 C12 -103.7(14) 2_655 . . . ?
O11 Tb2 N11 C12 90.5(14) 3_545 . . . ?
O11 Tb2 N11 C12 -138.7(13) 4_545 . . . ?
N11 Tb2 N11 C12 -51.4(12) 2_655 . . . ?
N41 Tb2 N11 C12 128.6(12) 3_545 . . . ?
O7 Tb3 N21 C26 -4.3(19) . . . . ?
O10 Tb3 N21 C26 33(2) 6_566 . . . ?
O2 Tb3 N21 C26 92.7(19) 5_666 . . . ?
O12 Tb3 N21 C26 -104(2) . . . . ?
O15 Tb3 N21 C26 149.6(19) . . . . ?
O16 Tb3 N21 C26 -71(3) . . . . ?
O5 Tb3 N21 C26 177(2) . . . . ?
C4 Tb3 N21 C26 10.4(17) . . . . ?
O7 Tb3 N21 C22 162(2) . . . . ?
O10 Tb3 N21 C22 -161.5(18) 6_566 . . . ?
O2 Tb3 N21 C22 -101.4(19) 5_666 . . . ?
O12 Tb3 N21 C22 61.7(19) . . . . ?
O15 Tb3 N21 C22 -44(2) . . . . ?
O16 Tb3 N21 C22 95(2) . . . . ?
O5 Tb3 N21 C22 -16.8(19) . . . . ?
C4 Tb3 N21 C22 176(2) . . . . ?
Tb1 O9 C5 O10 -165.2(17) . . . . ?
Tb1 O9 C5 C32 9(3) . . . . ?
Tb3 O10 C5 O9 -65(4) 6_565 . . . ?
Tb3 O10 C5 C32 121(3) 6_565 . . . ?
Tb2 O11 C6 O12 -167.7(19) 3_455 . . . ?
Tb2 O11 C6 C42 11(3) 3_455 . . . ?
Tb3 O12 C6 O11 4(5) . . . . ?
Tb3 O12 C6 C42 -175(2) . . . . ?
Tb3 O2 C1 O1 -84(2) 5_666 . . . ?
Tb3 O2 C1 C12 94(2) 5_666 . . . ?
Tb2 O1 C1 O2 167.2(14) . . . . ?
Tb2 O1 C1 C12 -10(2) . . . . ?
C16 N11 C12 C13 -6(3) . . . . ?
Tb2 N11 C12 C13 165.7(14) . . . . ?
C16 N11 C12 C1 177.8(16) . . . . ?
Tb2 N11 C12 C1 -10(2) . . . . ?
O2 C1 C12 N11 -164.8(16) . . . . ?
O1 C1 C12 N11 13(2) . . . . ?
O2 C1 C12 C13 19(3) . . . . ?
O1 C1 C12 C13 -163.1(18) . . . . ?
N11 C12 C13 C14 1(3) . . . . ?
C1 C12 C13 C14 176.2(17) . . . . ?
C12 C13 C14 C15 5(3) . . . . ?
C12 C13 C14 C24 -177.2(19) . . . . ?
C13 C14 C15 C16 -5(3) . . . . ?
C24 C14 C15 C16 177.2(19) . . . . ?
C12 N11 C16 C15 6(3) . . . . ?
Tb2 N11 C16 C15 -165.8(15) . . . . ?
C12 N11 C16 C2 -178.6(16) . . . . ?
Tb2 N11 C16 C2 9(2) . . . . ?
C14 C15 C16 N11 0(3) . . . . ?
C14 C15 C16 C2 -175.1(19) . . . . ?
Tb2 O3 C2 O4 166.1(16) . . . . ?
Tb2 O3 C2 C16 -14(2) . . . . ?
Tb1 O4 C2 O3 -28(4) . . . . ?
Tb1 O4 C2 C16 151.9(13) . . . . ?
N11 C16 C2 O3 2(3) . . . . ?
C15 C16 C2 O3 177.6(19) . . . . ?
N11 C16 C2 O4 -177.8(17) . . . . ?
C15 C16 C2 O4 -3(3) . . . . ?
Tb3 O5 C3 O6 160(4) . . . . ?
Tb3 O5 C3 C22 -23(5) . . . . ?
C26 N21 C22 C23 -2(4) . . . . ?
Tb3 N21 C22 C23 -168(2) . . . . ?
C26 N21 C22 C3 178(3) . . . . ?
Tb3 N21 C22 C3 13(3) . . . . ?
O5 C3 C22 N21 6(5) . . . . ?
O6 C3 C22 N21 -177(4) . . . . ?
O5 C3 C22 C23 -174(3) . . . . ?
O6 C3 C22 C23 4(6) . . . . ?
N21 C22 C23 C24 1(5) . . . . ?
C3 C22 C23 C24 -179(3) . . . . ?
C22 C23 C24 C25 1(4) . . . . ?
C22 C23 C24 C14 175(2) . . . . ?
C15 C14 C24 C25 30(4) . . . . ?
C13 C14 C24 C25 -148(2) . . . . ?
C15 C14 C24 C23 -144(2) . . . . ?
C13 C14 C24 C23 39(3) . . . . ?
C23 C24 C25 C26 -3(4) . . . . ?
C14 C24 C25 C26 -177(3) . . . . ?
C22 N21 C26 C25 0(4) . . . . ?
Tb3 N21 C26 C25 166(2) . . . . ?
C22 N21 C26 C4 179(2) . . . . ?
Tb3 N21 C26 C4 -15(3) . . . . ?
C24 C25 C26 N21 2(5) . . . . ?
C24 C25 C26 C4 -176(3) . . . . ?
Tb3 O7 C4 O8 129.3(17) . . . . ?
Tb3 O7 C4 C26 -50.6(16) . . . . ?
N21 C26 C4 O7 43(2) . . . . ?
C25 C26 C4 O7 -139(3) . . . . ?
N21 C26 C4 O8 -137(2) . . . . ?
C25 C26 C4 O8 41(3) . . . . ?
N21 C26 C4 Tb3 11.1(19) . . . . ?
C25 C26 C4 Tb3 -171(3) . . . . ?
O10 Tb3 C4 O7 49.3(15) 6_566 . . . ?
O2 Tb3 C4 O7 130.5(16) 5_666 . . . ?
O12 Tb3 C4 O7 -85.3(15) . . . . ?
O15 Tb3 C4 O7 113.2(17) . . . . ?
O16 Tb3 C4 O7 -20.1(18) . . . . ?
O5 Tb3 C4 O7 -156.9(15) . . . . ?
N21 Tb3 C4 O7 -144.5(17) . . . . ?
O7 Tb3 C4 O8 -120(4) . . . . ?
O10 Tb3 C4 O8 -71(4) 6_566 . . . ?
O2 Tb3 C4 O8 10(3) 5_666 . . . ?
O12 Tb3 C4 O8 155(4) . . . . ?
O15 Tb3 C4 O8 -7(4) . . . . ?
O16 Tb3 C4 O8 -140(4) . . . . ?
O5 Tb3 C4 O8 83(4) . . . . ?
N21 Tb3 C4 O8 95(4) . . . . ?
O7 Tb3 C4 C26 137.0(19) . . . . ?
O10 Tb3 C4 C26 -173.7(13) 6_566 . . . ?
O2 Tb3 C4 C26 -92.6(13) 5_666 . . . ?
O12 Tb3 C4 C26 51.7(13) . . . . ?
O15 Tb3 C4 C26 -109.8(18) . . . . ?
O16 Tb3 C4 C26 116.9(15) . . . . ?
O5 Tb3 C4 C26 -20.0(14) . . . . ?
N21 Tb3 C4 C26 -7.5(12) . . . . ?
O4 Tb1 N31 C32 100.7(12) . . . . ?
O4 Tb1 N31 C32 -79.3(12) 2 . . . ?
O14 Tb1 N31 C32 -38.8(13) 2 . . . ?
O14 Tb1 N31 C32 141.2(13) . . . . ?
O13 Tb1 N31 C32 45.4(13) . . . . ?
O13 Tb1 N31 C32 -134.6(13) 2 . . . ?
O9 Tb1 N31 C32 -176.7(13) 2 . . . ?
O9 Tb1 N31 C32 3.3(13) . . . . ?
O4 Tb1 N31 C32 -79.3(12) . . . 2 ?
O4 Tb1 N31 C32 100.7(12) 2 . . 2 ?
O14 Tb1 N31 C32 141.2(13) 2 . . 2 ?
O14 Tb1 N31 C32 -38.8(13) . . . 2 ?
O13 Tb1 N31 C32 -134.6(13) . . . 2 ?
O13 Tb1 N31 C32 45.4(13) 2 . . 2 ?
O9 Tb1 N31 C32 3.3(13) 2 . . 2 ?
O9 Tb1 N31 C32 -176.7(13) . . . 2 ?
C32 N31 C32 C33 0.0(19) 2 . . . ?
Tb1 N31 C32 C33 180.0(19) . . . . ?
C32 N31 C32 C5 179(2) 2 . . . ?
Tb1 N31 C32 C5 -1(2) . . . . ?
O9 C5 C32 N31 -5(3) . . . . ?
O10 C5 C32 N31 170.0(17) . . . . ?
O9 C5 C32 C33 174(3) . . . . ?
O10 C5 C32 C33 -11(3) . . . . ?
N31 C32 C33 C34 0(4) . . . . ?
C5 C32 C33 C34 -179(2) . . . . ?
C32 C33 C34 C33 0.0(18) . . . 2 ?
C32 C33 C34 C44 180.0(18) . . . . ?
C42 N41 C42 C43 0(2) 2 . . . ?
Tb2 N41 C42 C43 180(2) 3_455 . . . ?
C42 N41 C42 C6 178(3) 2 . . . ?
Tb2 N41 C42 C6 -2(3) 3_455 . . . ?
O11 C6 C42 N41 -6(3) . . . . ?
O12 C6 C42 N41 173(2) . . . . ?
O11 C6 C42 C43 172(3) . . . . ?
O12 C6 C42 C43 -9(4) . . . . ?
N41 C42 C43 C44 0(4) . . . . ?
C6 C42 C43 C44 -178(2) . . . . ?
C42 C43 C44 C43 0(2) . . . 2 ?
C42 C43 C44 C34 180(2) . . . . ?
C33 C34 C44 C43 29.1(19) . . . 2 ?
C33 C34 C44 C43 -150.9(19) 2 . . 2 ?
C33 C34 C44 C43 -150.9(19) . . . . ?
C33 C34 C44 C43 29.1(19) 2 . . . ?
